data_7718913
loop_
_publ_author_name
'Arikawa, Yasuhiro'
'Morinaga, Momo'
'Kubota, Miyu'
'Omoto, Kenichiro'
'Sakuda, Eri'
'Umakoshi, Keisuke'

_publ_section_title
;
 Visible-light-driven photocatalytic CO<sub>2</sub> reduction using
 ruthenium complexes having a CNC-type pincer ligand: comparison of
 substituent effect on a CNC ligand.
;
_journal_issue 27
_journal_name_full 'Dalton transactions (Cambridge, England : 2003)'
_journal_page_first 10683
_journal_page_last 10690
_journal_paper_doi 10.1039/d5dt00900f
_journal_volume 54
_journal_year 2025
_chemical_formula_moiety 'C26 H23 F3 N8 Ru, 2(F6 P), C2 H3 N '
_chemical_formula_sum 'C28 H26 F15 N9 P2 Ru'
_chemical_formula_weight 936.57
_space_group_crystal_system monoclinic
_space_group_IT_number 14
_space_group_name_Hall '-P 2ybc'
_space_group_name_H-M_alt 'P 1 21/c 1'
_atom_sites_solution_hydrogens geom
_atom_sites_solution_primary direct
_atom_sites_solution_secondary difmap
_audit_update_record
;
2025-03-06 deposited with the CCDC.	2025-06-17 downloaded from the CCDC.
;
_cell_angle_alpha 90.0000
_cell_angle_beta 109.082(3)
_cell_angle_gamma 90.0000
_cell_formula_units_Z 4
_cell_length_a 17.026(4)
_cell_length_b 13.406(3)
_cell_length_c 16.114(4)
_cell_measurement_reflns_used 7397
_cell_measurement_temperature 93
_cell_measurement_theta_max 27.50
_cell_measurement_theta_min 2.00
_cell_volume 3475.9(14)
_computing_cell_refinement 'CrystalClear-SM Expert 2.1 b46'
_computing_data_collection 'CrystalClear-SM Expert 2.1 b46 (Rigaku, 2016)'
_computing_data_reduction 'CrystalClear-SM Expert 2.1 b46'
_computing_molecular_graphics 'CrystalStructure 4.3'
_computing_publication_material 'CrystalStructure 4.3 (Rigaku, 2019)'
_computing_structure_refinement 'SHELXL Version 2018/3 (Sheldrick, 2008)'
_computing_structure_solution 'Il Milione (Burla, et al., 2007)'
_diffrn_ambient_temperature 93
_diffrn_detector_area_resol_mean 7.111
_diffrn_measured_fraction_theta_full 0.999
_diffrn_measured_fraction_theta_max 0.996
_diffrn_measurement_device_type 'Rigaku Saturn724+'
_diffrn_measurement_method \w
_diffrn_radiation_type 'Mo K\a'
_diffrn_radiation_wavelength 0.71075
_diffrn_reflns_av_R_equivalents 0.0727
_diffrn_reflns_av_unetI/netI 0.0796
_diffrn_reflns_Laue_measured_fraction_full 0.999
_diffrn_reflns_Laue_measured_fraction_max 0.996
_diffrn_reflns_limit_h_max 22
_diffrn_reflns_limit_h_min -22
_diffrn_reflns_limit_k_max 17
_diffrn_reflns_limit_k_min -17
_diffrn_reflns_limit_l_max 20
_diffrn_reflns_limit_l_min -20
_diffrn_reflns_number 30424
_diffrn_reflns_point_group_measured_fraction_full 0.999
_diffrn_reflns_point_group_measured_fraction_max 0.996
_diffrn_reflns_theta_full 25.242
_diffrn_reflns_theta_max 27.469
_diffrn_reflns_theta_min 1.977
_diffrn_standards_number 0
_exptl_absorpt_coefficient_mu 0.661
_exptl_absorpt_correction_T_max 0.980
_exptl_absorpt_correction_T_min 0.900
_exptl_absorpt_correction_type multi-scan
_exptl_absorpt_process_details 'REQAB (Rigaku, 1998)'
_exptl_crystal_colour red
_exptl_crystal_density_diffrn 1.790
_exptl_crystal_density_method 'not measured'
_exptl_crystal_description prism
_exptl_crystal_F_000 1864.00
_exptl_crystal_recrystallization_method 'Re-crystallisation from solvent: CH3CN/ether'
_exptl_crystal_size_max 0.080
_exptl_crystal_size_mid 0.080
_exptl_crystal_size_min 0.030
_refine_diff_density_max 1.59
_refine_diff_density_min -0.95
_refine_ls_extinction_method none
_refine_ls_goodness_of_fit_ref 1.156
_refine_ls_hydrogen_treatment constr
_refine_ls_number_parameters 500
_refine_ls_number_reflns 7922
_refine_ls_number_restraints 0
_refine_ls_R_factor_all 0.1210
_refine_ls_R_factor_gt 0.0953
_refine_ls_shift/su_max 0.000
_refine_ls_structure_factor_coef Fsqd
_refine_ls_weighting_details 'w = 1/[\s^2^(Fo^2^)+(0.0431P)^2^+22.7047P] where P=(Fo^2^+2Fc^2^)/3'
_refine_ls_weighting_scheme calc
_refine_ls_wR_factor_gt 0.1765
_refine_ls_wR_factor_ref 0.1901
_reflns_Friedel_coverage 0.000
_reflns_number_gt 6231
_reflns_number_total 7922
_reflns_threshold_expression F^2^>2.0\s(F^2^)
_cod_data_source_file d5dt00900f2.cif
_cod_data_source_block 2671a
_cod_depositor_comments 'Adding full bibliography for 7718913--7718916.cif.'
_cod_database_code 7718913

loop_
_space_group_symop_id
_space_group_symop_operation_xyz
1 +X,+Y,+Z
2 -X,1/2+Y,1/2-Z
3 -X,-Y,-Z
4 +X,-1/2-Y,-1/2+Z

loop_
_atom_site_label
_atom_site_type_symbol
_atom_site_fract_x
_atom_site_fract_y
_atom_site_fract_z
_atom_site_U_iso_or_equiv
_atom_site_adp_type
_atom_site_occupancy
_atom_site_site_symmetry_order
_atom_site_calc_flag
_atom_site_refinement_flags_posn
_atom_site_refinement_flags_adp
_atom_site_refinement_flags_occupancy
_atom_site_disorder_assembly
_atom_site_disorder_group
Ru1 Ru 0.77331(3) 0.04562(4) 0.55036(3) 0.02549(15) Uani 1 1 d . . . . .
P1 P 0.92116(12) 0.45689(15) 0.63199(12) 0.0341(4) Uani 1 1 d . . . . .
P2 P 0.51596(13) 0.11630(16) 0.19242(14) 0.0400(5) Uani 1 1 d . . . . .
F1 F 0.7053(4) -0.2494(4) 0.1879(4) 0.0786(19) Uani 1 1 d . . . . .
F2 F 0.5847(3) -0.1859(4) 0.1540(3) 0.0514(13) Uani 1 1 d . . . . .
F3 F 0.6800(4) -0.1089(5) 0.1226(3) 0.088(2) Uani 1 1 d . . . . .
F4 F 0.9099(3) 0.3661(3) 0.6921(3) 0.0460(11) Uani 1 1 d . . . . .
F5 F 0.8842(3) 0.3894(3) 0.5474(3) 0.0485(12) Uani 1 1 d . . . . .
F6 F 0.8306(3) 0.4969(4) 0.6250(3) 0.0536(13) Uani 1 1 d . . . . .
F7 F 1.0134(3) 0.4176(3) 0.6441(3) 0.0485(12) Uani 1 1 d . . . . .
F8 F 0.9589(3) 0.5239(3) 0.7188(3) 0.0437(11) Uani 1 1 d . . . . .
F9 F 0.9330(3) 0.5474(3) 0.5733(3) 0.0513(12) Uani 1 1 d . . . . .
F10 F 0.5314(4) 0.1127(4) 0.2953(3) 0.0715(17) Uani 1 1 d . . . . .
F11 F 0.6076(3) 0.0816(5) 0.2127(4) 0.082(2) Uani 1 1 d . . . . .
F12 F 0.5482(3) 0.2305(4) 0.2020(3) 0.0637(15) Uani 1 1 d . . . . .
F13 F 0.4817(3) 0.0050(4) 0.1854(3) 0.0579(14) Uani 1 1 d . . . . .
F14 F 0.4249(3) 0.1558(4) 0.1779(5) 0.085(2) Uani 1 1 d . . . . .
F15 F 0.4995(4) 0.1220(5) 0.0912(3) 0.0806(19) Uani 1 1 d . . . . .
N1 N 0.7378(3) -0.0208(4) 0.4314(4) 0.0264(12) Uani 1 1 d . . . . .
N2 N 0.8562(3) 0.0449(4) 0.4196(3) 0.0258(11) Uani 1 1 d . . . . .
N3 N 0.9422(3) 0.1284(4) 0.5237(4) 0.0267(12) Uani 1 1 d . . . . .
N4 N 0.6288(4) -0.0780(4) 0.4687(4) 0.0287(12) Uani 1 1 d . . . . .
N5 N 0.6124(4) -0.0418(4) 0.5920(4) 0.0299(12) Uani 1 1 d . . . . .
N6 N 0.7145(3) 0.1800(4) 0.5128(4) 0.0289(12) Uani 1 1 d . . . . .
N7 N 0.8028(3) 0.1170(4) 0.6699(3) 0.0269(12) Uani 1 1 d . . . . .
N8 N 0.8335(4) -0.0812(4) 0.6059(3) 0.0279(12) Uani 1 1 d . . . . .
N9 N 0.8409(5) -0.2396(6) 0.4449(5) 0.0519(18) Uani 1 1 d . . . . .
C1 C 0.8688(4) 0.0829(5) 0.5049(4) 0.0268(14) Uani 1 1 d . . . . .
C2 C 0.6632(4) -0.0230(5) 0.5463(4) 0.0301(15) Uani 1 1 d . . . . .
C3 C 0.9227(4) 0.0676(5) 0.3909(5) 0.0315(15) Uani 1 1 d . . . . .
H3 H 0.929214 0.050283 0.336367 0.038 Uiso 1 1 calc R U . . .
C4 C 0.9764(4) 0.1199(5) 0.4575(4) 0.0315(15) Uani 1 1 d . . . . .
H4 H 1.028475 0.146149 0.458383 0.038 Uiso 1 1 calc R U . . .
C5 C 0.5584(4) -0.1289(5) 0.4703(5) 0.0323(15) Uani 1 1 d . . . . .
H5 H 0.524265 -0.171218 0.425709 0.039 Uiso 1 1 calc R U . . .
C6 C 0.5480(5) -0.1066(5) 0.5474(5) 0.0331(16) Uani 1 1 d . . . . .
H6 H 0.505012 -0.130435 0.567832 0.040 Uiso 1 1 calc R U . . .
C7 C 0.7855(4) -0.0127(5) 0.3790(4) 0.0254(14) Uani 1 1 d . . . . .
C8 C 0.7634(4) -0.0565(5) 0.2968(4) 0.0291(14) Uani 1 1 d . . . . .
H8 H 0.796266 -0.048702 0.259567 0.035 Uiso 1 1 calc R U . . .
C9 C 0.6908(4) -0.1124(5) 0.2715(4) 0.0308(15) Uani 1 1 d . . . . .
C10 C 0.6423(5) -0.1241(5) 0.3246(5) 0.0327(16) Uani 1 1 d . . . . .
H10 H 0.592942 -0.163035 0.306792 0.039 Uiso 1 1 calc R U . . .
C11 C 0.6690(4) -0.0761(5) 0.4053(4) 0.0277(14) Uani 1 1 d . . . . .
C12 C 0.9832(4) 0.1771(5) 0.6077(4) 0.0313(15) Uani 1 1 d . . . . .
H12A H 0.942731 0.188693 0.638142 0.038 Uiso 1 1 calc R U . . .
H12B H 1.006424 0.241103 0.597557 0.038 Uiso 1 1 calc R U . . .
H12C H 1.028048 0.134362 0.643899 0.038 Uiso 1 1 calc R U . . .
C13 C 0.6233(5) -0.0001(6) 0.6792(5) 0.0375(17) Uani 1 1 d . . . . .
H13A H 0.627554 -0.054539 0.721030 0.045 Uiso 1 1 calc R U . . .
H13B H 0.575446 0.041994 0.676457 0.045 Uiso 1 1 calc R U . . .
H13C H 0.674137 0.040069 0.698335 0.045 Uiso 1 1 calc R U . . .
C14 C 0.6644(5) -0.1633(6) 0.1835(5) 0.0429(19) Uani 1 1 d . . . . .
C15 C 0.7182(4) 0.2435(5) 0.5810(5) 0.0324(16) Uani 1 1 d . . . . .
C16 C 0.6781(5) 0.3367(6) 0.5641(5) 0.0379(17) Uani 1 1 d . . . . .
H16 H 0.680752 0.380821 0.611011 0.045 Uiso 1 1 calc R U . . .
C17 C 0.6346(5) 0.3634(6) 0.4781(5) 0.0401(18) Uani 1 1 d . . . . .
H17 H 0.606782 0.425829 0.465629 0.048 Uiso 1 1 calc R U . . .
C18 C 0.6324(5) 0.3002(6) 0.4128(5) 0.0368(17) Uani 1 1 d . . . . .
H18 H 0.603041 0.317460 0.353567 0.044 Uiso 1 1 calc R U . . .
C19 C 0.6733(4) 0.2093(6) 0.4325(5) 0.0341(16) Uani 1 1 d . . . . .
H19 H 0.671397 0.165829 0.385335 0.041 Uiso 1 1 calc R U . . .
C20 C 0.7655(4) 0.2067(5) 0.6707(5) 0.0307(15) Uani 1 1 d . . . . .
C21 C 0.7705(5) 0.2558(6) 0.7472(5) 0.0365(17) Uani 1 1 d . . . . .
H21 H 0.741575 0.316807 0.745291 0.044 Uiso 1 1 calc R U . . .
C22 C 0.8173(5) 0.2164(6) 0.8256(5) 0.0383(17) Uani 1 1 d . . . . .
H22 H 0.820088 0.249501 0.878616 0.046 Uiso 1 1 calc R U . . .
C23 C 0.8601(5) 0.1302(6) 0.8288(5) 0.0386(18) Uani 1 1 d . . . . .
H23 H 0.894786 0.103550 0.883023 0.046 Uiso 1 1 calc R U . . .
C24 C 0.8510(4) 0.0818(6) 0.7483(5) 0.0373(17) Uani 1 1 d . . . . .
H24 H 0.880332 0.021207 0.749464 0.045 Uiso 1 1 calc R U . . .
C25 C 0.8665(5) -0.1529(6) 0.6381(5) 0.0352(16) Uani 1 1 d . . . . .
C26 C 0.9056(5) -0.2448(5) 0.6799(6) 0.047(2) Uani 1 1 d . . . . .
H26A H 0.965061 -0.233258 0.709131 0.056 Uiso 1 1 calc R U . . .
H26B H 0.897935 -0.296926 0.635301 0.056 Uiso 1 1 calc R U . . .
H26C H 0.879961 -0.266009 0.723323 0.056 Uiso 1 1 calc R U . . .
C27 C 0.8050(6) -0.3139(7) 0.4330(6) 0.054(2) Uani 1 1 d . . . . .
C28 C 0.7639(10) -0.4100(10) 0.4160(10) 0.152(8) Uani 1 1 d . . . . .
H28A H 0.786322 -0.453067 0.467529 0.182 Uiso 1 1 calc R U . . .
H28B H 0.773527 -0.441051 0.365130 0.182 Uiso 1 1 calc R U . . .
H28C H 0.704082 -0.400943 0.403921 0.182 Uiso 1 1 calc R U . . .

loop_
_atom_site_aniso_label
_atom_site_aniso_U_11
_atom_site_aniso_U_22
_atom_site_aniso_U_33
_atom_site_aniso_U_23
_atom_site_aniso_U_13
_atom_site_aniso_U_12
Ru1 0.0334(3) 0.0184(3) 0.0247(3) -0.0008(2) 0.0096(2) 0.0026(2)
P1 0.0429(11) 0.0273(10) 0.0350(10) 0.0013(8) 0.0168(8) 0.0021(8)
P2 0.0365(11) 0.0403(12) 0.0394(11) 0.0039(9) 0.0071(9) 0.0050(9)
F1 0.069(4) 0.076(4) 0.076(4) -0.050(3) 0.003(3) 0.021(3)
F2 0.047(3) 0.061(3) 0.044(3) -0.029(2) 0.013(2) -0.015(2)
F3 0.129(6) 0.106(5) 0.038(3) -0.031(3) 0.038(3) -0.071(4)
F4 0.065(3) 0.033(2) 0.044(3) 0.004(2) 0.023(2) -0.009(2)
F5 0.064(3) 0.047(3) 0.033(2) -0.009(2) 0.013(2) -0.003(2)
F6 0.037(3) 0.062(3) 0.062(3) -0.009(3) 0.016(2) 0.009(2)
F7 0.046(3) 0.035(3) 0.064(3) -0.005(2) 0.017(2) 0.002(2)
F8 0.055(3) 0.031(2) 0.044(3) -0.0016(19) 0.014(2) -0.002(2)
F9 0.082(4) 0.032(3) 0.049(3) 0.008(2) 0.034(3) 0.005(2)
F10 0.091(4) 0.082(4) 0.039(3) -0.003(3) 0.019(3) -0.040(3)
F11 0.057(3) 0.092(5) 0.113(5) 0.055(4) 0.047(4) 0.037(3)
F12 0.067(4) 0.059(4) 0.062(3) 0.014(3) 0.015(3) -0.016(3)
F13 0.079(4) 0.039(3) 0.056(3) -0.005(2) 0.023(3) -0.008(3)
F14 0.051(3) 0.058(4) 0.148(6) 0.028(4) 0.035(4) 0.019(3)
F15 0.109(5) 0.095(5) 0.034(3) 0.003(3) 0.018(3) -0.023(4)
N1 0.031(3) 0.017(3) 0.034(3) 0.001(2) 0.014(2) 0.002(2)
N2 0.031(3) 0.018(3) 0.029(3) -0.001(2) 0.009(2) 0.004(2)
N3 0.028(3) 0.023(3) 0.028(3) -0.004(2) 0.008(2) 0.000(2)
N4 0.032(3) 0.024(3) 0.031(3) 0.005(2) 0.012(2) 0.001(2)
N5 0.035(3) 0.024(3) 0.033(3) 0.004(2) 0.014(2) 0.006(2)
N6 0.030(3) 0.027(3) 0.033(3) -0.003(2) 0.015(3) 0.002(2)
N7 0.025(3) 0.029(3) 0.023(3) 0.001(2) 0.004(2) 0.006(2)
N8 0.038(3) 0.018(3) 0.025(3) -0.001(2) 0.006(2) 0.000(2)
N9 0.052(5) 0.044(5) 0.052(4) -0.001(3) 0.006(4) 0.002(4)
C1 0.040(4) 0.018(3) 0.020(3) -0.001(2) 0.006(3) 0.011(3)
C2 0.036(4) 0.024(4) 0.030(4) -0.001(3) 0.009(3) 0.006(3)
C3 0.036(4) 0.027(4) 0.033(4) -0.002(3) 0.014(3) 0.003(3)
C4 0.035(4) 0.025(4) 0.033(4) -0.002(3) 0.008(3) 0.003(3)
C5 0.035(4) 0.024(4) 0.038(4) 0.001(3) 0.012(3) -0.002(3)
C6 0.037(4) 0.025(4) 0.039(4) 0.002(3) 0.016(3) -0.001(3)
C7 0.033(4) 0.017(3) 0.026(3) 0.002(2) 0.009(3) 0.002(3)
C8 0.035(4) 0.026(4) 0.026(3) -0.002(3) 0.010(3) -0.003(3)
C9 0.035(4) 0.026(4) 0.030(4) -0.009(3) 0.008(3) -0.001(3)
C10 0.040(4) 0.018(3) 0.040(4) -0.006(3) 0.014(3) -0.004(3)
C11 0.032(4) 0.023(3) 0.026(3) -0.003(3) 0.005(3) -0.001(3)
C12 0.029(4) 0.031(4) 0.028(4) -0.005(3) 0.001(3) 0.004(3)
C13 0.043(4) 0.043(5) 0.031(4) -0.002(3) 0.019(3) -0.004(3)
C14 0.048(5) 0.041(5) 0.041(4) -0.015(4) 0.017(4) -0.012(4)
C15 0.037(4) 0.028(4) 0.034(4) -0.005(3) 0.014(3) 0.000(3)
C16 0.042(4) 0.029(4) 0.042(4) 0.002(3) 0.013(3) 0.005(3)
C17 0.045(5) 0.029(4) 0.046(4) 0.007(3) 0.014(4) 0.013(3)
C18 0.036(4) 0.038(4) 0.034(4) 0.005(3) 0.008(3) 0.002(3)
C19 0.029(4) 0.040(4) 0.031(4) 0.004(3) 0.006(3) -0.001(3)
C20 0.030(4) 0.029(4) 0.034(4) -0.008(3) 0.012(3) -0.005(3)
C21 0.036(4) 0.037(4) 0.036(4) -0.008(3) 0.012(3) 0.005(3)
C22 0.039(4) 0.038(4) 0.038(4) -0.007(3) 0.012(3) -0.006(3)
C23 0.036(4) 0.043(5) 0.030(4) -0.004(3) 0.002(3) -0.008(3)
C24 0.026(4) 0.044(5) 0.037(4) -0.004(3) 0.005(3) 0.005(3)
C25 0.038(4) 0.030(4) 0.036(4) 0.000(3) 0.009(3) 0.001(3)
C26 0.049(5) 0.021(4) 0.055(5) 0.008(3) -0.003(4) 0.009(3)
C27 0.050(5) 0.044(6) 0.049(5) -0.003(4) -0.008(4) 0.007(4)
C28 0.136(13) 0.087(10) 0.134(13) -0.024(9) -0.091(10) 0.013(9)

loop_
_atom_type_symbol
_atom_type_description
_atom_type_scat_dispersion_real
_atom_type_scat_dispersion_imag
_atom_type_scat_source
C C 0.0033 0.0016
;
International Tables for Crystallography
(Vol. C, Tables 4.2.6.8 and 6.1.1.4)
;
H H 0.0000 0.0000
;
International Tables for Crystallography
(Vol. C, Table 6.1.1.4)
;
N N 0.0061 0.0033
;
International Tables for Crystallography
(Vol. C, Tables 4.2.6.8 and 6.1.1.4)
;
F F 0.0171 0.0103
;
International Tables for Crystallography
(Vol. C, Tables 4.2.6.8 and 6.1.1.4)
;
P P 0.1023 0.0942
;
International Tables for Crystallography
(Vol. C, Tables 4.2.6.8 and 6.1.1.4)
;
Ru Ru -1.2594 0.8363
;
International Tables for Crystallography
(Vol. C, Tables 4.2.6.8 and 6.1.1.4)
;

loop_
_geom_angle_atom_site_label_1
_geom_angle_atom_site_label_2
_geom_angle_atom_site_label_3
_geom_angle
_geom_angle_site_symmetry_1
_geom_angle_site_symmetry_3
_geom_angle_publ_flag
N1 Ru1 N8 90.0(2) . . ?
N1 Ru1 C1 78.2(2) . . ?
N8 Ru1 C1 91.0(2) . . ?
N1 Ru1 N6 98.1(2) . . ?
N8 Ru1 N6 171.6(2) . . ?
C1 Ru1 N6 92.7(2) . . ?
N1 Ru1 N7 176.7(2) . . ?
N8 Ru1 N7 92.5(2) . . ?
C1 Ru1 N7 104.0(2) . . ?
N6 Ru1 N7 79.3(2) . . ?
N1 Ru1 C2 77.7(2) . . ?
N8 Ru1 C2 87.9(2) . . ?
C1 Ru1 C2 155.8(3) . . ?
N6 Ru1 C2 91.8(2) . . ?
N7 Ru1 C2 100.2(2) . . ?
F5 P1 F9 90.9(3) . . ?
F5 P1 F6 91.6(3) . . ?
F9 P1 F6 90.5(3) . . ?
F5 P1 F4 89.7(3) . . ?
F9 P1 F4 179.4(3) . . ?
F6 P1 F4 89.7(3) . . ?
F5 P1 F7 90.9(3) . . ?
F9 P1 F7 90.7(3) . . ?
F6 P1 F7 177.2(3) . . ?
F4 P1 F7 89.0(3) . . ?
F5 P1 F8 179.1(3) . . ?
F9 P1 F8 90.0(3) . . ?
F6 P1 F8 88.6(3) . . ?
F4 P1 F8 89.5(2) . . ?
F7 P1 F8 88.9(3) . . ?
F11 P2 F15 93.4(4) . . ?
F11 P2 F14 176.0(4) . . ?
F15 P2 F14 89.8(4) . . ?
F11 P2 F13 93.1(3) . . ?
F15 P2 F13 92.0(3) . . ?
F14 P2 F13 89.1(3) . . ?
F11 P2 F10 87.7(3) . . ?
F15 P2 F10 178.7(4) . . ?
F14 P2 F10 89.1(4) . . ?
F13 P2 F10 88.7(3) . . ?
F11 P2 F12 88.7(3) . . ?
F15 P2 F12 89.6(3) . . ?
F14 P2 F12 89.0(3) . . ?
F13 P2 F12 177.6(3) . . ?
F10 P2 F12 89.6(3) . . ?
C11 N1 C7 119.5(6) . . ?
C11 N1 Ru1 120.4(4) . . ?
C7 N1 Ru1 120.1(4) . . ?
C3 N2 C7 129.5(6) . . ?
C3 N2 C1 111.3(6) . . ?
C7 N2 C1 119.1(5) . . ?
C1 N3 C4 112.9(6) . . ?
C1 N3 C12 123.0(6) . . ?
C4 N3 C12 124.1(6) . . ?
C5 N4 C11 130.7(6) . . ?
C5 N4 C2 110.6(6) . . ?
C11 N4 C2 118.6(6) . . ?
C2 N5 C6 112.0(6) . . ?
C2 N5 C13 123.8(6) . . ?
C6 N5 C13 124.1(6) . . ?
C19 N6 C15 118.2(6) . . ?
C19 N6 Ru1 127.2(5) . . ?
C15 N6 Ru1 114.6(5) . . ?
C24 N7 C20 116.4(6) . . ?
C24 N7 Ru1 126.9(5) . . ?
C20 N7 Ru1 116.5(4) . . ?
C25 N8 Ru1 178.8(6) . . ?
N3 C1 N2 102.6(5) . . ?
N3 C1 Ru1 145.4(5) . . ?
N2 C1 Ru1 111.9(5) . . ?
N5 C2 N4 103.7(6) . . ?
N5 C2 Ru1 144.4(5) . . ?
N4 C2 Ru1 111.7(5) . . ?
C4 C3 N2 105.2(6) . . ?
C4 C3 H3 127.4 . . ?
N2 C3 H3 127.4 . . ?
C3 C4 N3 108.1(6) . . ?
C3 C4 H4 126.0 . . ?
N3 C4 H4 126.0 . . ?
C6 C5 N4 106.5(6) . . ?
C6 C5 H5 126.8 . . ?
N4 C5 H5 126.8 . . ?
C5 C6 N5 107.1(6) . . ?
C5 C6 H6 126.4 . . ?
N5 C6 H6 126.4 . . ?
N1 C7 C8 122.2(6) . . ?
N1 C7 N2 110.7(5) . . ?
C8 C7 N2 127.2(6) . . ?
C7 C8 C9 116.6(6) . . ?
C7 C8 H8 121.7 . . ?
C9 C8 H8 121.7 . . ?
C10 C9 C8 122.4(6) . . ?
C10 C9 C14 118.6(6) . . ?
C8 C9 C14 119.0(6) . . ?
C9 C10 C11 116.7(7) . . ?
C9 C10 H10 121.7 . . ?
C11 C10 H10 121.7 . . ?
N1 C11 C10 122.6(6) . . ?
N1 C11 N4 111.5(6) . . ?
C10 C11 N4 125.8(6) . . ?
N3 C12 H12A 109.5 . . ?
N3 C12 H12B 109.5 . . ?
H12A C12 H12B 109.5 . . ?
N3 C12 H12C 109.5 . . ?
H12A C12 H12C 109.5 . . ?
H12B C12 H12C 109.5 . . ?
N5 C13 H13A 109.5 . . ?
N5 C13 H13B 109.5 . . ?
H13A C13 H13B 109.5 . . ?
N5 C13 H13C 109.5 . . ?
H13A C13 H13C 109.5 . . ?
H13B C13 H13C 109.5 . . ?
F3 C14 F2 107.0(7) . . ?
F3 C14 F1 106.8(7) . . ?
F2 C14 F1 106.0(6) . . ?
F3 C14 C9 112.4(6) . . ?
F2 C14 C9 113.6(6) . . ?
F1 C14 C9 110.6(7) . . ?
N6 C15 C16 120.1(7) . . ?
N6 C15 C20 116.0(6) . . ?
C16 C15 C20 123.8(6) . . ?
C17 C16 C15 119.3(7) . . ?
C17 C16 H16 120.3 . . ?
C15 C16 H16 120.3 . . ?
C18 C17 C16 119.2(7) . . ?
C18 C17 H17 120.4 . . ?
C16 C17 H17 120.4 . . ?
C17 C18 C19 119.4(7) . . ?
C17 C18 H18 120.3 . . ?
C19 C18 H18 120.3 . . ?
N6 C19 C18 123.6(7) . . ?
N6 C19 H19 118.2 . . ?
C18 C19 H19 118.2 . . ?
N7 C20 C21 122.6(7) . . ?
N7 C20 C15 112.9(6) . . ?
C21 C20 C15 124.5(7) . . ?
C22 C21 C20 119.5(7) . . ?
C22 C21 H21 120.3 . . ?
C20 C21 H21 120.3 . . ?
C23 C22 C21 120.6(7) . . ?
C23 C22 H22 119.7 . . ?
C21 C22 H22 119.7 . . ?
C22 C23 C24 117.4(7) . . ?
C22 C23 H23 121.3 . . ?
C24 C23 H23 121.3 . . ?
N7 C24 C23 123.3(7) . . ?
N7 C24 H24 118.3 . . ?
C23 C24 H24 118.3 . . ?
N8 C25 C26 177.8(8) . . ?
C25 C26 H26A 109.5 . . ?
C25 C26 H26B 109.5 . . ?
H26A C26 H26B 109.5 . . ?
C25 C26 H26C 109.5 . . ?
H26A C26 H26C 109.5 . . ?
H26B C26 H26C 109.5 . . ?
N9 C27 C28 176.3(13) . . ?
C27 C28 H28A 109.5 . . ?
C27 C28 H28B 109.5 . . ?
H28A C28 H28B 109.5 . . ?
C27 C28 H28C 109.5 . . ?
H28A C28 H28C 109.5 . . ?
H28B C28 H28C 109.5 . . ?

loop_
_geom_bond_atom_site_label_1
_geom_bond_atom_site_label_2
_geom_bond_distance
_geom_bond_site_symmetry_2
_geom_bond_publ_flag
Ru1 N1 2.018(6) . ?
Ru1 N8 2.035(6) . ?
Ru1 C1 2.052(7) . ?
Ru1 N6 2.054(6) . ?
Ru1 N7 2.061(5) . ?
Ru1 C2 2.070(7) . ?
P1 F5 1.585(5) . ?
P1 F9 1.591(5) . ?
P1 F6 1.601(5) . ?
P1 F4 1.606(4) . ?
P1 F7 1.607(5) . ?
P1 F8 1.609(5) . ?
P2 F11 1.558(5) . ?
P2 F15 1.564(5) . ?
P2 F14 1.582(6) . ?
P2 F13 1.592(5) . ?
P2 F10 1.592(5) . ?
P2 F12 1.617(6) . ?
F1 C14 1.338(10) . ?
F2 C14 1.318(9) . ?
F3 C14 1.318(9) . ?
N1 C11 1.331(8) . ?
N1 C7 1.355(8) . ?
N2 C3 1.390(8) . ?
N2 C7 1.400(8) . ?
N2 C1 1.414(8) . ?
N3 C1 1.333(9) . ?
N3 C4 1.376(9) . ?
N3 C12 1.460(8) . ?
N4 C5 1.388(8) . ?
N4 C11 1.403(8) . ?
N4 C2 1.404(8) . ?
N5 C2 1.331(9) . ?
N5 C6 1.400(9) . ?
N5 C13 1.466(8) . ?
N6 C19 1.313(9) . ?
N6 C15 1.375(8) . ?
N7 C24 1.347(9) . ?
N7 C20 1.362(9) . ?
N8 C25 1.148(9) . ?
N9 C27 1.152(11) . ?
C3 C4 1.355(9) . ?
C3 H3 0.9500 . ?
C4 H4 0.9500 . ?
C5 C6 1.346(10) . ?
C5 H5 0.9500 . ?
C6 H6 0.9500 . ?
C7 C8 1.385(9) . ?
C8 C9 1.388(9) . ?
C8 H8 0.9500 . ?
C9 C10 1.379(10) . ?
C9 C14 1.503(10) . ?
C10 C11 1.388(9) . ?
C10 H10 0.9500 . ?
C12 H12A 0.9800 . ?
C12 H12B 0.9800 . ?
C12 H12C 0.9800 . ?
C13 H13A 0.9800 . ?
C13 H13B 0.9800 . ?
C13 H13C 0.9800 . ?
C15 C16 1.406(10) . ?
C15 C20 1.490(10) . ?
C16 C17 1.387(10) . ?
C16 H16 0.9500 . ?
C17 C18 1.343(10) . ?
C17 H17 0.9500 . ?
C18 C19 1.387(10) . ?
C18 H18 0.9500 . ?
C19 H19 0.9500 . ?
C20 C21 1.375(9) . ?
C21 C22 1.361(10) . ?
C21 H21 0.9500 . ?
C22 C23 1.357(11) . ?
C22 H22 0.9500 . ?
C23 C24 1.414(10) . ?
C23 H23 0.9500 . ?
C24 H24 0.9500 . ?
C25 C26 1.456(10) . ?
C26 H26A 0.9800 . ?
C26 H26B 0.9800 . ?
C26 H26C 0.9800 . ?
C27 C28 1.449(16) . ?
C28 H28A 0.9800 . ?
C28 H28B 0.9800 . ?
C28 H28C 0.9800 . ?

loop_
_geom_torsion_atom_site_label_1
_geom_torsion_atom_site_label_2
_geom_torsion_atom_site_label_3
_geom_torsion_atom_site_label_4
_geom_torsion
_geom_torsion_site_symmetry_1
_geom_torsion_site_symmetry_2
_geom_torsion_site_symmetry_3
_geom_torsion_site_symmetry_4
_geom_torsion_publ_flag
C4 N3 C1 N2 -1.1(7) . . . . ?
C12 N3 C1 N2 -178.0(5) . . . . ?
C4 N3 C1 Ru1 176.8(6) . . . . ?
C12 N3 C1 Ru1 -0.1(12) . . . . ?
C3 N2 C1 N3 0.8(7) . . . . ?
C7 N2 C1 N3 177.1(5) . . . . ?
C3 N2 C1 Ru1 -177.9(4) . . . . ?
C7 N2 C1 Ru1 -1.6(7) . . . . ?
C6 N5 C2 N4 0.5(7) . . . . ?
C13 N5 C2 N4 179.9(6) . . . . ?
C6 N5 C2 Ru1 -173.3(7) . . . . ?
C13 N5 C2 Ru1 6.1(12) . . . . ?
C5 N4 C2 N5 -0.4(7) . . . . ?
C11 N4 C2 N5 -178.8(6) . . . . ?
C5 N4 C2 Ru1 175.7(4) . . . . ?
C11 N4 C2 Ru1 -2.7(7) . . . . ?
C7 N2 C3 C4 -176.1(6) . . . . ?
C1 N2 C3 C4 -0.3(7) . . . . ?
N2 C3 C4 N3 -0.4(7) . . . . ?
C1 N3 C4 C3 1.0(8) . . . . ?
C12 N3 C4 C3 177.8(6) . . . . ?
C11 N4 C5 C6 178.3(7) . . . . ?
C2 N4 C5 C6 0.1(8) . . . . ?
N4 C5 C6 N5 0.2(8) . . . . ?
C2 N5 C6 C5 -0.5(8) . . . . ?
C13 N5 C6 C5 -179.9(6) . . . . ?
C11 N1 C7 C8 2.9(9) . . . . ?
Ru1 N1 C7 C8 -179.6(5) . . . . ?
C11 N1 C7 N2 -177.5(6) . . . . ?
Ru1 N1 C7 N2 -0.1(7) . . . . ?
C3 N2 C7 N1 176.7(6) . . . . ?
C1 N2 C7 N1 1.1(8) . . . . ?
C3 N2 C7 C8 -3.9(11) . . . . ?
C1 N2 C7 C8 -179.4(6) . . . . ?
N1 C7 C8 C9 -2.1(10) . . . . ?
N2 C7 C8 C9 178.5(6) . . . . ?
C7 C8 C9 C10 0.3(10) . . . . ?
C7 C8 C9 C14 -179.0(6) . . . . ?
C8 C9 C10 C11 0.6(11) . . . . ?
C14 C9 C10 C11 179.8(7) . . . . ?
C7 N1 C11 C10 -2.0(10) . . . . ?
Ru1 N1 C11 C10 -179.4(5) . . . . ?
C7 N1 C11 N4 178.5(5) . . . . ?
Ru1 N1 C11 N4 1.1(7) . . . . ?
C9 C10 C11 N1 0.3(10) . . . . ?
C9 C10 C11 N4 179.7(6) . . . . ?
C5 N4 C11 N1 -176.9(6) . . . . ?
C2 N4 C11 N1 1.2(8) . . . . ?
C5 N4 C11 C10 3.6(11) . . . . ?
C2 N4 C11 C10 -178.3(6) . . . . ?
C10 C9 C14 F3 143.2(8) . . . . ?
C8 C9 C14 F3 -37.5(11) . . . . ?
C10 C9 C14 F2 21.5(11) . . . . ?
C8 C9 C14 F2 -159.2(7) . . . . ?
C10 C9 C14 F1 -97.5(8) . . . . ?
C8 C9 C14 F1 81.8(9) . . . . ?
C19 N6 C15 C16 0.4(10) . . . . ?
Ru1 N6 C15 C16 -178.0(5) . . . . ?
C19 N6 C15 C20 179.9(6) . . . . ?
Ru1 N6 C15 C20 1.4(8) . . . . ?
N6 C15 C16 C17 0.3(11) . . . . ?
C20 C15 C16 C17 -179.1(7) . . . . ?
C15 C16 C17 C18 -0.6(12) . . . . ?
C16 C17 C18 C19 0.2(12) . . . . ?
C15 N6 C19 C18 -0.9(10) . . . . ?
Ru1 N6 C19 C18 177.4(5) . . . . ?
C17 C18 C19 N6 0.6(12) . . . . ?
C24 N7 C20 C21 -5.1(10) . . . . ?
Ru1 N7 C20 C21 170.9(6) . . . . ?
C24 N7 C20 C15 176.0(6) . . . . ?
Ru1 N7 C20 C15 -8.0(7) . . . . ?
N6 C15 C20 N7 4.2(9) . . . . ?
C16 C15 C20 N7 -176.3(7) . . . . ?
N6 C15 C20 C21 -174.6(7) . . . . ?
C16 C15 C20 C21 4.8(11) . . . . ?
N7 C20 C21 C22 2.9(11) . . . . ?
C15 C20 C21 C22 -178.4(7) . . . . ?
C20 C21 C22 C23 1.2(12) . . . . ?
C21 C22 C23 C24 -2.7(11) . . . . ?
C20 N7 C24 C23 3.5(10) . . . . ?
Ru1 N7 C24 C23 -172.0(5) . . . . ?
C22 C23 C24 N7 0.3(11) . . . . ?
